data_4105273
loop_
_publ_author_name
'Jongwook Choi'
'Yuriy Choliy'
'Xiawei Zhang'
'Thomas J. Emge'
'Karsten Krogh-Jespersen'
'Alan S. Goldman'

_publ_section_title
;
 Cleavage of sp3 C-O Bonds via Oxidative Addition of C-H Bonds
;
_journal_name_full 'Journal of the American Chemical Society'
_journal_page_first 15627
_journal_page_last 15629
_journal_paper_doi 10.1021/ja906930u
_journal_volume 131
_journal_year 2009
_chemical_formula_sum 'C31 H44 F4 Ir O P2'
_chemical_formula_weight 762.80
_chemical_name_systematic
; 
 ? 
;
_space_group_IT_number 14
_symmetry_cell_setting monoclinic
_symmetry_space_group_name_Hall '-P 2ybc'
_symmetry_space_group_name_H-M 'P 1 21/c 1'
_atom_sites_solution_hydrogens geom
_atom_sites_solution_primary direct
_atom_sites_solution_secondary difmap
_audit_creation_method SHELXL-97
_cell_angle_alpha 90.00
_cell_angle_beta 100.499(2)
_cell_angle_gamma 90.00
_cell_formula_units_Z 4
_cell_length_a 10.7003(9)
_cell_length_b 14.8286(13)
_cell_length_c 20.0664(18)
_cell_measurement_reflns_used 9840
_cell_measurement_temperature 100(2)
_cell_measurement_theta_max 32.03
_cell_measurement_theta_min 2.37
_cell_volume 3130.6(5)
_computing_cell_refinement 'Bruker SMART'
_computing_data_collection 'Bruker SMART'
_computing_data_reduction 'Bruker SAINT'
_computing_molecular_graphics 'Bruker SHELXTL'
_computing_publication_material 'Bruker SHELXTL'
_computing_structure_refinement 'SHELXL-97 (Sheldrick, 1997)'
_computing_structure_solution 'SHELXS-97 (Sheldrick, 1990)'
_diffrn_ambient_temperature 100(2)
_diffrn_measured_fraction_theta_full 0.989
_diffrn_measured_fraction_theta_max 0.989
_diffrn_measurement_device_type 'CCD area detector'
_diffrn_measurement_method 'phi and omega scans'
_diffrn_radiation_monochromator graphite
_diffrn_radiation_source 'fine-focus sealed tube'
_diffrn_radiation_type MoK\a
_diffrn_radiation_wavelength 0.71073
_diffrn_reflns_av_R_equivalents 0.0331
_diffrn_reflns_av_sigmaI/netI 0.0338
_diffrn_reflns_limit_h_max 15
_diffrn_reflns_limit_h_min -15
_diffrn_reflns_limit_k_max 22
_diffrn_reflns_limit_k_min -22
_diffrn_reflns_limit_l_max 29
_diffrn_reflns_limit_l_min -29
_diffrn_reflns_number 38187
_diffrn_reflns_theta_full 32.03
_diffrn_reflns_theta_max 32.03
_diffrn_reflns_theta_min 1.72
_exptl_absorpt_coefficient_mu 4.413
_exptl_absorpt_correction_T_max 0.999
_exptl_absorpt_correction_T_min 0.604
_exptl_absorpt_correction_type multi-scan
_exptl_absorpt_process_details 'Bruker SAINT (SADABS)'
_exptl_crystal_colour red
_exptl_crystal_density_diffrn 1.618
_exptl_crystal_description plate
_exptl_crystal_F_000 1524
_exptl_crystal_size_max 0.33
_exptl_crystal_size_mid 0.16
_exptl_crystal_size_min 0.06
_refine_diff_density_max 2.042
_refine_diff_density_min -0.504
_refine_diff_density_rms 0.115
_refine_ls_extinction_method none
_refine_ls_goodness_of_fit_ref 0.998
_refine_ls_hydrogen_treatment mixed
_refine_ls_matrix_type full
_refine_ls_number_parameters 440
_refine_ls_number_reflns 10762
_refine_ls_number_restraints 65
_refine_ls_restrained_S_all 0.996
_refine_ls_R_factor_all 0.0367
_refine_ls_R_factor_gt 0.0275
_refine_ls_shift/su_max 0.003
_refine_ls_shift/su_mean 0.000
_refine_ls_structure_factor_coef Fsqd
_refine_ls_weighting_details 'calc w=1/[\s^2^(Fo^2^)+(0.0270P)^2^+2.5000P] where P=(Fo^2^+2Fc^2^)/3'
_refine_ls_weighting_scheme calc
_refine_ls_wR_factor_gt 0.0593
_refine_ls_wR_factor_ref 0.0623
_reflns_number_gt 9035
_reflns_number_total 10762
_reflns_threshold_expression >2sigma(I)
_cod_data_source_file ja906930u_si_008.cif
_cod_data_source_block irhophf4me
_cod_database_code 4105273

loop_
_symmetry_equiv_pos_as_xyz
'x, y, z'
'-x, y+1/2, -z+1/2'
'-x, -y, -z'
'x, -y-1/2, z-1/2'

loop_
_atom_site_label
_atom_site_type_symbol
_atom_site_fract_x
_atom_site_fract_y
_atom_site_fract_z
_atom_site_U_iso_or_equiv
_atom_site_adp_type
_atom_site_occupancy
_atom_site_symmetry_multiplicity
_atom_site_calc_flag
_atom_site_refinement_flags
_atom_site_disorder_assembly
_atom_site_disorder_group
Ir1 Ir 0.834861(8) 0.664763(6) 0.253296(4) 0.01923(3) Uani 1 1 d D . .
H1A H 0.885(3) 0.7638(15) 0.274(2) 0.050 Uiso 0.502(3) 1 d PD . .
H1B H 0.826(3) 0.5573(7) 0.258(2) 0.050 Uiso 0.498(3) 1 d PD . .
P1 P 1.00169(6) 0.65216(4) 0.19561(3) 0.01997(11) Uani 1 1 d D A .
P2 P 0.70938(6) 0.67816(5) 0.33514(3) 0.02363(13) Uani 1 1 d D A .
C1 C 0.9676(2) 0.62227(17) 0.33225(12) 0.0223(5) Uani 1 1 d . A .
C2 C 1.0833(2) 0.58350(17) 0.32218(12) 0.0228(5) Uani 1 1 d . . .
C3 C 1.1697(2) 0.54816(18) 0.37603(13) 0.0279(5) Uani 1 1 d . A .
H3 H 1.2463 0.5215 0.3680 0.034 Uiso 1 1 calc R . .
C4 C 1.1446(3) 0.55164(19) 0.44139(14) 0.0317(6) Uani 1 1 d . . .
H4 H 1.2026 0.5259 0.4779 0.038 Uiso 1 1 calc R A .
C5 C 1.0347(3) 0.59268(18) 0.45307(13) 0.0292(5) Uani 1 1 d . A .
H5 H 1.0188 0.5966 0.4980 0.035 Uiso 1 1 calc R . .
C6 C 0.9472(2) 0.62823(18) 0.39993(12) 0.0259(5) Uani 1 1 d . . .
C7 C 1.1111(2) 0.57793(18) 0.25135(13) 0.0265(5) Uani 1 1 d . A .
H7A H 1.1005 0.5150 0.2347 0.032 Uiso 1 1 calc R . .
H7B H 1.1999 0.5965 0.2514 0.032 Uiso 1 1 calc R . .
C8 C 0.8299(3) 0.6765(2) 0.41297(13) 0.0302(6) Uani 1 1 d . A .
H8A H 0.8520 0.7391 0.4280 0.036 Uiso 1 1 calc R . .
H8B H 0.7957 0.6454 0.4494 0.036 Uiso 1 1 calc R . .
C9 C 1.0879(2) 0.76232(17) 0.19385(14) 0.0259(5) Uani 1 1 d . . .
C10 C 1.1988(3) 0.75849(19) 0.15559(16) 0.0336(6) Uani 1 1 d . A .
H10A H 1.1661 0.7488 0.1073 0.050 Uiso 1 1 calc R . .
H10B H 1.2556 0.7088 0.1733 0.050 Uiso 1 1 calc R . .
H10C H 1.2458 0.8155 0.1617 0.050 Uiso 1 1 calc R . .
C11 C 0.9928(3) 0.83511(18) 0.16242(17) 0.0367(7) Uani 1 1 d . A .
H11A H 1.0359 0.8937 0.1646 0.055 Uiso 1 1 calc R . .
H11B H 0.9226 0.8382 0.1876 0.055 Uiso 1 1 calc R . .
H11C H 0.9594 0.8199 0.1150 0.055 Uiso 1 1 calc R . .
C12 C 1.1407(3) 0.7889(2) 0.26753(16) 0.0373(7) Uani 1 1 d . A .
H12A H 1.1882 0.8455 0.2683 0.056 Uiso 1 1 calc R . .
H12B H 1.1973 0.7412 0.2893 0.056 Uiso 1 1 calc R . .
H12C H 1.0702 0.7968 0.2921 0.056 Uiso 1 1 calc R . .
C13 C 0.9781(3) 0.59324(17) 0.11178(13) 0.0268(5) Uani 1 1 d . . .
C14 C 1.1029(3) 0.56215(18) 0.09131(14) 0.0304(6) Uani 1 1 d . A .
H14A H 1.0838 0.5242 0.0508 0.046 Uiso 1 1 calc R . .
H14B H 1.1529 0.5275 0.1285 0.046 Uiso 1 1 calc R . .
H14C H 1.1517 0.6150 0.0817 0.046 Uiso 1 1 calc R . .
C15 C 0.9046(3) 0.6540(2) 0.05627(14) 0.0370(7) Uani 1 1 d . A .
H15A H 0.9589 0.7042 0.0475 0.056 Uiso 1 1 calc R . .
H15B H 0.8287 0.6778 0.0712 0.056 Uiso 1 1 calc R . .
H15C H 0.8790 0.6188 0.0147 0.056 Uiso 1 1 calc R . .
C16 C 0.8977(3) 0.5092(2) 0.11881(16) 0.0392(7) Uani 1 1 d . A .
H16A H 0.8173 0.5274 0.1317 0.059 Uiso 1 1 calc R . .
H16B H 0.9443 0.4695 0.1538 0.059 Uiso 1 1 calc R . .
H16C H 0.8802 0.4770 0.0755 0.059 Uiso 1 1 calc R . .
C17 C 0.6279(3) 0.78957(18) 0.33915(15) 0.0309(6) Uani 1 1 d . . .
C18 C 0.5032(3) 0.7933(2) 0.28773(16) 0.0362(6) Uani 1 1 d . A .
H18A H 0.4402 0.7540 0.3028 0.054 Uiso 1 1 calc R . .
H18B H 0.5183 0.7730 0.2434 0.054 Uiso 1 1 calc R . .
H18C H 0.4714 0.8555 0.2840 0.054 Uiso 1 1 calc R . .
C19 C 0.6025(3) 0.8130(2) 0.40996(17) 0.0430(8) Uani 1 1 d . A .
H19A H 0.5655 0.8735 0.4093 0.064 Uiso 1 1 calc R . .
H19B H 0.6827 0.8114 0.4426 0.064 Uiso 1 1 calc R . .
H19C H 0.5433 0.7690 0.4232 0.064 Uiso 1 1 calc R . .
C20 C 0.7173(4) 0.8609(2) 0.3179(2) 0.0493(9) Uani 1 1 d . A .
H20A H 0.7266 0.8503 0.2708 0.074 Uiso 1 1 calc R . .
H20B H 0.8008 0.8568 0.3475 0.074 Uiso 1 1 calc R . .
H20C H 0.6816 0.9212 0.3218 0.074 Uiso 1 1 calc R . .
C21 C 0.6023(2) 0.58094(17) 0.34434(14) 0.0256(5) Uani 1 1 d . . .
C22 C 0.5063(3) 0.56554(19) 0.27870(16) 0.0356(6) Uani 1 1 d . A .
H22A H 0.4566 0.5110 0.2832 0.053 Uiso 1 1 calc R . .
H22B H 0.5517 0.5582 0.2408 0.053 Uiso 1 1 calc R . .
H22C H 0.4491 0.6175 0.2701 0.053 Uiso 1 1 calc R . .
C23 C 0.5332(3) 0.5900(2) 0.40455(17) 0.0375(7) Uani 1 1 d . A .
H23A H 0.4694 0.6380 0.3953 0.056 Uiso 1 1 calc R . .
H23B H 0.5948 0.6049 0.4455 0.056 Uiso 1 1 calc R . .
H23C H 0.4913 0.5328 0.4114 0.056 Uiso 1 1 calc R . .
C24 C 0.6890(3) 0.49718(19) 0.35566(15) 0.0328(6) Uani 1 1 d . A .
H24A H 0.6372 0.4433 0.3586 0.049 Uiso 1 1 calc R . .
H24B H 0.7506 0.5042 0.3979 0.049 Uiso 1 1 calc R . .
H24C H 0.7343 0.4908 0.3176 0.049 Uiso 1 1 calc R . .
F1A F 0.6205(4) 0.8241(3) 0.13259(19) 0.0349(8) Uani 0.502(3) 1 d P A 1
F2A F 0.4177(7) 0.8519(5) 0.0358(3) 0.0324(8) Uani 0.502(3) 1 d PU A 1
F3A F 0.3498(4) 0.5376(3) 0.0142(2) 0.0315(6) Uani 0.502(3) 1 d PU A 1
F4A F 0.5523(3) 0.5086(2) 0.11178(17) 0.0357(8) Uani 0.502(3) 1 d P A 1
C25A C 0.5940(6) 0.6649(5) 0.1261(3) 0.0224(10) Uani 0.502(3) 1 d P A 1
C26A C 0.5554(6) 0.7511(5) 0.1049(3) 0.0232(11) Uani 0.502(3) 1 d P A 1
C27A C 0.4495(13) 0.7643(5) 0.0535(7) 0.0212(12) Uani 0.502(3) 1 d PU A 1
C28A C 0.3757(17) 0.6933(7) 0.0213(10) 0.0200(14) Uani 0.502(3) 1 d PU A 1
C29A C 0.4167(8) 0.6103(5) 0.0442(4) 0.0222(10) Uani 0.502(3) 1 d PU A 1
C30A C 0.5192(5) 0.5954(4) 0.0937(3) 0.0229(10) Uani 0.502(3) 1 d P A 1
C31A C 0.2691(3) 0.7088(2) -0.03546(14) 0.0341(6) Uani 0.502(3) 1 d P A 1
O1A O 0.6980(4) 0.6472(3) 0.1699(2) 0.0397(11) Uani 0.502(3) 1 d PD A 1
F1B F 0.5988(3) 0.8759(2) 0.11723(18) 0.0317(8) Uani 0.498(3) 1 d P A 2
F2B F 0.3909(7) 0.8688(5) 0.0203(3) 0.0324(8) Uani 0.498(3) 1 d PU A 2
F3B F 0.3930(4) 0.5517(3) 0.0343(2) 0.0315(6) Uani 0.498(3) 1 d PU A 2
F4B F 0.5985(3) 0.5561(2) 0.13098(17) 0.0323(8) Uani 0.498(3) 1 d P A 2
C25B C 0.6082(5) 0.7162(5) 0.1284(3) 0.0220(10) Uani 0.498(3) 1 d P A 2
C26B C 0.5486(5) 0.7938(4) 0.0972(3) 0.0214(11) Uani 0.498(3) 1 d P A 2
C27B C 0.4403(13) 0.7902(5) 0.0483(7) 0.0212(12) Uani 0.498(3) 1 d PU A 2
C28B C 0.3847(17) 0.7122(7) 0.0230(10) 0.0200(14) Uani 0.498(3) 1 d PU A 2
C29B C 0.4423(8) 0.6340(5) 0.0540(4) 0.0222(10) Uani 0.498(3) 1 d PU A 2
C30B C 0.5502(7) 0.6348(5) 0.1049(3) 0.0233(11) Uani 0.498(3) 1 d P A 2
C31B C 0.2691(3) 0.7088(2) -0.03546(14) 0.0341(6) Uani 0.498(3) 1 d P A 2
O1B O 0.7124(4) 0.7261(3) 0.1737(2) 0.0301(9) Uani 0.498(3) 1 d PD A 2

loop_
_atom_site_aniso_label
_atom_site_aniso_U_11
_atom_site_aniso_U_22
_atom_site_aniso_U_33
_atom_site_aniso_U_23
_atom_site_aniso_U_13
_atom_site_aniso_U_12
Ir1 0.01383(4) 0.02703(5) 0.01595(4) 0.00093(3) 0.00033(3) 0.00002(3)
P1 0.0192(3) 0.0244(3) 0.0166(3) 0.0042(2) 0.0039(2) 0.0028(2)
P2 0.0166(3) 0.0317(3) 0.0231(3) -0.0055(2) 0.0050(2) -0.0043(2)
C1 0.0166(11) 0.0311(12) 0.0183(10) 0.0053(9) 0.0011(8) -0.0042(9)
C2 0.0179(11) 0.0295(11) 0.0200(11) 0.0086(9) 0.0003(9) -0.0026(9)
C3 0.0187(12) 0.0333(13) 0.0285(13) 0.0098(10) -0.0045(10) -0.0026(10)
C4 0.0302(14) 0.0362(14) 0.0236(12) 0.0100(11) -0.0086(10) -0.0066(11)
C5 0.0322(14) 0.0378(14) 0.0154(11) 0.0037(10) -0.0012(10) -0.0097(11)
C6 0.0219(12) 0.0361(13) 0.0190(11) 0.0015(10) 0.0017(9) -0.0099(10)
C7 0.0191(12) 0.0354(13) 0.0250(12) 0.0093(10) 0.0043(9) 0.0038(10)
C8 0.0238(12) 0.0475(16) 0.0197(11) -0.0068(11) 0.0050(10) -0.0094(11)
C9 0.0254(12) 0.0249(11) 0.0294(13) 0.0007(10) 0.0100(10) -0.0003(9)
C10 0.0339(15) 0.0285(13) 0.0429(16) -0.0008(12) 0.0192(13) -0.0037(11)
C11 0.0388(16) 0.0261(12) 0.0478(18) 0.0070(12) 0.0153(14) 0.0051(12)
C12 0.0387(16) 0.0374(15) 0.0367(16) -0.0125(13) 0.0091(13) -0.0031(13)
C13 0.0350(14) 0.0263(12) 0.0192(11) -0.0008(9) 0.0057(10) 0.0029(10)
C14 0.0382(15) 0.0286(12) 0.0266(13) 0.0000(10) 0.0115(11) 0.0086(11)
C15 0.0458(18) 0.0442(17) 0.0189(12) -0.0010(11) 0.0001(11) 0.0142(13)
C16 0.0401(16) 0.0359(15) 0.0420(16) -0.0083(13) 0.0084(13) -0.0066(13)
C17 0.0295(14) 0.0285(13) 0.0355(14) -0.0088(11) 0.0082(11) -0.0070(11)
C18 0.0334(15) 0.0299(14) 0.0450(17) -0.0056(12) 0.0063(13) 0.0041(11)
C19 0.0463(19) 0.0407(16) 0.0438(18) -0.0168(14) 0.0131(15) 0.0023(14)
C20 0.050(2) 0.0400(17) 0.057(2) -0.0027(16) 0.0080(17) -0.0210(15)
C21 0.0211(12) 0.0276(12) 0.0295(13) -0.0060(10) 0.0086(10) -0.0036(9)
C22 0.0282(14) 0.0308(13) 0.0451(17) -0.0079(12) -0.0006(12) -0.0084(11)
C23 0.0296(15) 0.0396(15) 0.0487(18) -0.0079(13) 0.0219(14) -0.0067(12)
C24 0.0335(14) 0.0324(13) 0.0341(14) -0.0013(12) 0.0100(11) 0.0027(12)
F1A 0.036(2) 0.032(2) 0.0362(19) -0.0085(15) 0.0030(16) -0.0101(16)
F2A 0.031(3) 0.031(2) 0.032(3) 0.0066(16) -0.0014(18) 0.0045(16)
F3A 0.027(2) 0.0305(14) 0.0335(19) -0.0062(12) -0.0027(12) -0.0071(13)
F4A 0.040(2) 0.0286(17) 0.0330(17) -0.0007(14) -0.0088(14) 0.0019(15)
C25A 0.023(3) 0.024(3) 0.018(2) -0.003(2) -0.001(2) 0.000(2)
C26A 0.027(3) 0.023(3) 0.019(3) -0.002(2) 0.002(2) -0.004(3)
C27A 0.019(2) 0.022(4) 0.023(2) 0.003(3) 0.0056(16) 0.008(3)
C28A 0.020(2) 0.021(4) 0.0185(12) 0.000(3) 0.0036(14) -0.004(3)
C29A 0.022(3) 0.023(3) 0.022(2) -0.006(2) 0.004(2) -0.006(2)
C30A 0.021(3) 0.027(3) 0.019(2) -0.004(2) -0.0032(19) -0.002(2)
C31A 0.0248(14) 0.0457(16) 0.0278(13) 0.0017(12) -0.0057(11) -0.0030(12)
O1A 0.034(2) 0.040(2) 0.036(2) -0.0100(18) -0.0195(18) 0.0050(18)
F1B 0.0293(18) 0.0198(16) 0.042(2) -0.0025(14) -0.0029(14) 0.0004(13)
F2B 0.031(3) 0.031(2) 0.032(3) 0.0066(16) -0.0014(18) 0.0045(16)
F3B 0.027(2) 0.0305(14) 0.0335(19) -0.0062(12) -0.0027(12) -0.0071(13)
F4B 0.0345(19) 0.0240(16) 0.0343(18) 0.0015(14) -0.0046(15) 0.0040(14)
C25B 0.021(3) 0.025(3) 0.020(2) 0.001(2) 0.002(2) 0.002(2)
C26B 0.021(3) 0.022(3) 0.023(3) 0.001(2) 0.0065(19) 0.004(2)
C27B 0.019(2) 0.022(4) 0.023(2) 0.003(3) 0.0056(16) 0.008(3)
C28B 0.020(2) 0.021(4) 0.0185(12) 0.000(3) 0.0036(14) -0.004(3)
C29B 0.022(3) 0.023(3) 0.022(2) -0.006(2) 0.004(2) -0.006(2)
C30B 0.026(3) 0.019(3) 0.023(3) -0.004(2) -0.001(2) 0.002(2)
C31B 0.0248(14) 0.0457(16) 0.0278(13) 0.0017(12) -0.0057(11) -0.0030(12)
O1B 0.0229(19) 0.0282(19) 0.034(2) 0.0026(15) -0.0098(15) 0.0027(15)

loop_
_atom_type_symbol
_atom_type_description
_atom_type_scat_dispersion_real
_atom_type_scat_dispersion_imag
_atom_type_scat_source
C C 0.0033 0.0016 'International Tables Vol C Tables 4.2.6.8 and 6.1.1.4'
H H 0.0000 0.0000 'International Tables Vol C Tables 4.2.6.8 and 6.1.1.4'
O O 0.0106 0.0060 'International Tables Vol C Tables 4.2.6.8 and 6.1.1.4'
F F 0.0171 0.0103 'International Tables Vol C Tables 4.2.6.8 and 6.1.1.4'
P P 0.1023 0.0942 'International Tables Vol C Tables 4.2.6.8 and 6.1.1.4'
Ir Ir -1.4442 7.9887 'International Tables Vol C Tables 4.2.6.8 and 6.1.1.4'

loop_
_geom_angle_atom_site_label_1
_geom_angle_atom_site_label_2
_geom_angle_atom_site_label_3
_geom_angle
C1 Ir1 O1A 154.48(15)
C1 Ir1 O1B 171.72(13)
O1A Ir1 O1B 33.37(15)
C1 Ir1 P1 82.57(7)
O1A Ir1 P1 94.80(14)
O1B Ir1 P1 94.98(11)
C1 Ir1 P2 83.48(7)
O1A Ir1 P2 99.89(14)
O1B Ir1 P2 98.15(11)
P1 Ir1 P2 165.22(2)
C1 Ir1 H1A 85.7(19)
O1A Ir1 H1A 119.6(19)
O1B Ir1 H1A 86.2(19)
P1 Ir1 H1A 87.3(5)
P2 Ir1 H1A 86.9(5)
C1 Ir1 H1B 71.7(17)
O1A Ir1 H1B 82.9(17)
O1B Ir1 H1B 116.3(17)
P1 Ir1 H1B 90.3(5)
P2 Ir1 H1B 90.0(5)
H1A Ir1 H1B 157(3)
C7 P1 C13 103.58(12)
C7 P1 C9 105.82(13)
C13 P1 C9 112.04(12)
C7 P1 Ir1 102.07(8)
C13 P1 Ir1 119.95(9)
C9 P1 Ir1 111.49(8)
C8 P2 C21 104.71(13)
C8 P2 C17 103.59(13)
C21 P2 C17 112.09(12)
C8 P2 Ir1 101.20(8)
C21 P2 Ir1 116.70(8)
C17 P2 Ir1 116.16(9)
C2 C1 C6 117.0(2)
C2 C1 Ir1 121.51(17)
C6 C1 Ir1 121.43(18)
C3 C2 C1 121.2(2)
C3 C2 C7 119.7(2)
C1 C2 C7 119.1(2)
C4 C3 C2 120.3(3)
C4 C3 H3 119.8
C2 C3 H3 119.8
C5 C4 C3 119.6(2)
C5 C4 H4 120.2
C3 C4 H4 120.2
C4 C5 C6 120.8(2)
C4 C5 H5 119.6
C6 C5 H5 119.6
C5 C6 C1 120.8(2)
C5 C6 C8 120.9(2)
C1 C6 C8 118.3(2)
C2 C7 P1 109.22(17)
C2 C7 H7A 109.8
P1 C7 H7A 109.8
C2 C7 H7B 109.8
P1 C7 H7B 109.8
H7A C7 H7B 108.3
C6 C8 P2 109.66(17)
C6 C8 H8A 109.7
P2 C8 H8A 109.7
C6 C8 H8B 109.7
P2 C8 H8B 109.7
H8A C8 H8B 108.2
C10 C9 C12 108.1(2)
C10 C9 C11 109.7(2)
C12 C9 C11 108.4(2)
C10 C9 P1 113.95(18)
C12 C9 P1 107.50(19)
C11 C9 P1 109.14(19)
C9 C10 H10A 109.5
C9 C10 H10B 109.5
H10A C10 H10B 109.5
C9 C10 H10C 109.5
H10A C10 H10C 109.5
H10B C10 H10C 109.5
C9 C11 H11A 109.5
C9 C11 H11B 109.5
H11A C11 H11B 109.5
C9 C11 H11C 109.5
H11A C11 H11C 109.5
H11B C11 H11C 109.5
C9 C12 H12A 109.5
C9 C12 H12B 109.5
H12A C12 H12B 109.5
C9 C12 H12C 109.5
H12A C12 H12C 109.5
H12B C12 H12C 109.5
C15 C13 C16 108.8(3)
C15 C13 C14 109.7(2)
C16 C13 C14 108.0(2)
C15 C13 P1 110.24(18)
C16 C13 P1 106.41(18)
C14 C13 P1 113.49(19)
C13 C14 H14A 109.5
C13 C14 H14B 109.5
H14A C14 H14B 109.5
C13 C14 H14C 109.5
H14A C14 H14C 109.5
H14B C14 H14C 109.5
C13 C15 H15A 109.5
C13 C15 H15B 109.5
H15A C15 H15B 109.5
C13 C15 H15C 109.5
H15A C15 H15C 109.5
H15B C15 H15C 109.5
C13 C16 H16A 109.5
C13 C16 H16B 109.5
H16A C16 H16B 109.5
C13 C16 H16C 109.5
H16A C16 H16C 109.5
H16B C16 H16C 109.5
C18 C17 C19 109.7(2)
C18 C17 C20 107.3(3)
C19 C17 C20 109.0(3)
C18 C17 P2 110.97(18)
C19 C17 P2 113.6(2)
C20 C17 P2 106.0(2)
C17 C18 H18A 109.5
C17 C18 H18B 109.5
H18A C18 H18B 109.5
C17 C18 H18C 109.5
H18A C18 H18C 109.5
H18B C18 H18C 109.5
C17 C19 H19A 109.5
C17 C19 H19B 109.5
H19A C19 H19B 109.5
C17 C19 H19C 109.5
H19A C19 H19C 109.5
H19B C19 H19C 109.5
C17 C20 H20A 109.5
C17 C20 H20B 109.5
H20A C20 H20B 109.5
C17 C20 H20C 109.5
H20A C20 H20C 109.5
H20B C20 H20C 109.5
C23 C21 C22 110.3(2)
C23 C21 C24 108.5(2)
C22 C21 C24 107.3(2)
C23 C21 P2 113.73(18)
C22 C21 P2 110.89(19)
C24 C21 P2 105.78(17)
C21 C22 H22A 109.5
C21 C22 H22B 109.5
H22A C22 H22B 109.5
C21 C22 H22C 109.5
H22A C22 H22C 109.5
H22B C22 H22C 109.5
C21 C23 H23A 109.5
C21 C23 H23B 109.5
H23A C23 H23B 109.5
C21 C23 H23C 109.5
H23A C23 H23C 109.5
H23B C23 H23C 109.5
C21 C24 H24A 109.5
C21 C24 H24B 109.5
H24A C24 H24B 109.5
C21 C24 H24C 109.5
H24A C24 H24C 109.5
H24B C24 H24C 109.5
O1A C25A C26A 124.0(7)
O1A C25A C30A 120.7(6)
C26A C25A C30A 115.1(5)
F1A C26A C25A 120.6(6)
F1A C26A C27A 118.6(7)
C25A C26A C27A 120.8(6)
F2A C27A C26A 116.9(10)
F2A C27A C28A 120.0(11)
C26A C27A C28A 123.1(9)
C29A C28A C27A 113.9(13)
C29A C28A C31A 124.0(10)
C27A C28A C31A 122.0(10)
C30A C29A C28A 124.2(8)
C30A C29A F3A 118.8(7)
C28A C29A F3A 117.0(9)
C29A C30A F4A 118.9(6)
C29A C30A C25A 122.8(6)
F4A C30A C25A 118.3(5)
C25A O1A Ir1 157.3(4)
O1B C25B C30B 126.8(6)
O1B C25B C26B 118.4(6)
C30B C25B C26B 114.8(5)
F1B C26B C27B 118.7(6)
F1B C26B C25B 118.6(5)
C27B C26B C25B 122.7(6)
C28B C27B F2B 117.8(12)
C28B C27B C26B 123.7(9)
F2B C27B C26B 118.4(9)
C27B C28B C29B 114.3(13)
F3B C29B C30B 116.5(8)
F3B C29B C28B 119.8(8)
C30B C29B C28B 123.7(8)
F4B C30B C29B 119.1(7)
F4B C30B C25B 120.2(6)
C29B C30B C25B 120.7(6)
C25B O1B Ir1 145.0(4)

loop_
_geom_bond_atom_site_label_1
_geom_bond_atom_site_label_2
_geom_bond_distance
Ir1 C1 2.026(2)
Ir1 O1A 2.030(4)
Ir1 O1B 2.082(4)
Ir1 P1 2.3054(6)
Ir1 P2 2.3115(6)
Ir1 H1A 1.594(10)
Ir1 H1B 1.600(10)
P1 C7 1.832(3)
P1 C13 1.871(3)
P1 C9 1.879(3)
P2 C8 1.836(3)
P2 C21 1.872(3)
P2 C17 1.877(3)
C1 C2 1.412(3)
C1 C6 1.417(3)
C2 C3 1.390(3)
C2 C7 1.506(3)
C3 C4 1.387(4)
C3 H3 0.9500
C4 C5 1.381(4)
C4 H4 0.9500
C5 C6 1.388(4)
C5 H5 0.9500
C6 C8 1.509(4)
C7 H7A 0.9900
C7 H7B 0.9900
C8 H8A 0.9900
C8 H8B 0.9900
C9 C10 1.528(4)
C9 C12 1.535(4)
C9 C11 1.537(4)
C10 H10A 0.9800
C10 H10B 0.9800
C10 H10C 0.9800
C11 H11A 0.9800
C11 H11B 0.9800
C11 H11C 0.9800
C12 H12A 0.9800
C12 H12B 0.9800
C12 H12C 0.9800
C13 C15 1.534(4)
C13 C16 1.536(4)
C13 C14 1.538(4)
C14 H14A 0.9800
C14 H14B 0.9800
C14 H14C 0.9800
C15 H15A 0.9800
C15 H15B 0.9800
C15 H15C 0.9800
C16 H16A 0.9800
C16 H16B 0.9800
C16 H16C 0.9800
C17 C18 1.531(4)
C17 C19 1.534(4)
C17 C20 1.539(4)
C18 H18A 0.9800
C18 H18B 0.9800
C18 H18C 0.9800
C19 H19A 0.9800
C19 H19B 0.9800
C19 H19C 0.9800
C20 H20A 0.9800
C20 H20B 0.9800
C20 H20C 0.9800
C21 C23 1.533(4)
C21 C22 1.533(4)
C21 C24 1.542(4)
C22 H22A 0.9800
C22 H22B 0.9800
C22 H22C 0.9800
C23 H23A 0.9800
C23 H23B 0.9800
C23 H23C 0.9800
C24 H24A 0.9800
C24 H24B 0.9800
C24 H24C 0.9800
F1A C26A 1.351(6)
F2A C27A 1.372(8)
F3A C29A 1.370(6)
F4A C30A 1.367(7)
C25A O1A 1.313(7)
C25A C26A 1.386(9)
C25A C30A 1.392(9)
C26A C27A 1.399(14)
C27A C28A 1.402(17)
C28A C29A 1.359(16)
C28A C31A 1.476(18)
C29A C30A 1.356(10)
F1B C26B 1.362(7)
F2B C27B 1.358(8)
F3B C29B 1.359(6)
F4B C30B 1.344(6)
C25B O1B 1.313(7)
C25B C30B 1.398(9)
C25B C26B 1.406(8)
C26B C27B 1.376(15)
C27B C28B 1.356(16)
C28B C29B 1.404(17)
C29B C30B 1.395(10)

loop_
_geom_torsion_atom_site_label_1
_geom_torsion_atom_site_label_2
_geom_torsion_atom_site_label_3
_geom_torsion_atom_site_label_4
_geom_torsion
C1 Ir1 P1 C7 19.10(12)
O1A Ir1 P1 C7 -135.37(15)
O1B Ir1 P1 C7 -168.86(14)
P2 Ir1 P1 C7 38.51(14)
C1 Ir1 P1 C13 132.71(12)
O1A Ir1 P1 C13 -21.76(16)
O1B Ir1 P1 C13 -55.25(14)
P2 Ir1 P1 C13 152.12(12)
C1 Ir1 P1 C9 -93.47(12)
O1A Ir1 P1 C9 112.06(15)
O1B Ir1 P1 C9 78.57(14)
P2 Ir1 P1 C9 -74.06(13)
C1 Ir1 P2 C8 17.17(12)
O1A Ir1 P2 C8 171.60(16)
O1B Ir1 P2 C8 -154.64(14)
P1 Ir1 P2 C8 -2.21(14)
C1 Ir1 P2 C21 -95.75(12)
O1A Ir1 P2 C21 58.68(16)
O1B Ir1 P2 C21 92.44(15)
P1 Ir1 P2 C21 -115.12(13)
C1 Ir1 P2 C17 128.52(12)
O1A Ir1 P2 C17 -77.04(16)
O1B Ir1 P2 C17 -43.29(15)
P1 Ir1 P2 C17 109.15(13)
O1A Ir1 C1 C2 70.5(4)
O1B Ir1 C1 C2 -88.3(9)
P1 Ir1 C1 C2 -15.08(19)
P2 Ir1 C1 C2 169.8(2)
O1A Ir1 C1 C6 -108.0(4)
O1B Ir1 C1 C6 93.1(9)
P1 Ir1 C1 C6 166.4(2)
P2 Ir1 C1 C6 -8.70(19)
C6 C1 C2 C3 3.6(4)
Ir1 C1 C2 C3 -174.99(19)
C6 C1 C2 C7 -178.4(2)
Ir1 C1 C2 C7 3.1(3)
C1 C2 C3 C4 -1.0(4)
C7 C2 C3 C4 -179.1(2)
C2 C3 C4 C5 -1.8(4)
C3 C4 C5 C6 1.9(4)
C4 C5 C6 C1 0.8(4)
C4 C5 C6 C8 -177.4(2)
C2 C1 C6 C5 -3.5(4)
Ir1 C1 C6 C5 175.1(2)
C2 C1 C6 C8 174.8(2)
Ir1 C1 C6 C8 -6.7(3)
C3 C2 C7 P1 -166.7(2)
C1 C2 C7 P1 15.2(3)
C13 P1 C7 C2 -148.06(18)
C9 P1 C7 C2 93.92(19)
Ir1 P1 C7 C2 -22.83(19)
C5 C6 C8 P2 -159.4(2)
C1 C6 C8 P2 22.3(3)
C21 P2 C8 C6 96.90(19)
C17 P2 C8 C6 -145.48(19)
Ir1 P2 C8 C6 -24.8(2)
C7 P1 C9 C10 70.4(2)
C13 P1 C9 C10 -41.8(2)
Ir1 P1 C9 C10 -179.39(18)
C7 P1 C9 C12 -49.3(2)
C13 P1 C9 C12 -161.53(18)
Ir1 P1 C9 C12 60.88(19)
C7 P1 C9 C11 -166.63(19)
C13 P1 C9 C11 81.1(2)
Ir1 P1 C9 C11 -56.4(2)
C7 P1 C13 C15 -171.3(2)
C9 P1 C13 C15 -57.7(2)
Ir1 P1 C13 C15 75.9(2)
C7 P1 C13 C16 71.0(2)
C9 P1 C13 C16 -175.41(19)
Ir1 P1 C13 C16 -41.8(2)
C7 P1 C13 C14 -47.7(2)
C9 P1 C13 C14 65.9(2)
Ir1 P1 C13 C14 -160.50(15)
C8 P2 C17 C18 -165.9(2)
C21 P2 C17 C18 -53.6(2)
Ir1 P2 C17 C18 84.1(2)
C8 P2 C17 C19 -41.8(2)
C21 P2 C17 C19 70.6(2)
Ir1 P2 C17 C19 -151.75(19)
C8 P2 C17 C20 77.9(2)
C21 P2 C17 C20 -169.8(2)
Ir1 P2 C17 C20 -32.1(2)
C8 P2 C21 C23 62.7(2)
C17 P2 C21 C23 -49.0(3)
Ir1 P2 C21 C23 173.57(18)
C8 P2 C21 C22 -172.40(19)
C17 P2 C21 C22 76.0(2)
Ir1 P2 C21 C22 -61.5(2)
C8 P2 C21 C24 -56.4(2)
C17 P2 C21 C24 -168.01(17)
Ir1 P2 C21 C24 54.55(19)
O1A C25A C26A F1A -4.7(9)
C30A C25A C26A F1A -180.0(5)
O1A C25A C26A C27A 174.2(8)
C30A C25A C26A C27A -1.1(10)
F1A C26A C27A F2A -1.3(14)
C25A C26A C27A F2A 179.7(8)
F1A C26A C27A C28A 179.8(12)
C25A C26A C27A C28A 0.9(18)
F2A C27A C28A C29A -179.2(12)
C26A C27A C28A C29A 0(2)
F2A C27A C28A C31A 5(2)
C26A C27A C28A C31A -176.3(12)
C27A C28A C29A C30A 0(2)
C31A C28A C29A C30A 176.0(11)
C27A C28A C29A F3A -179.1(11)
C31A C28A C29A F3A -3(2)
C28A C29A C30A F4A -179.1(12)
F3A C29A C30A F4A 0.2(10)
C28A C29A C30A C25A -0.4(15)
F3A C29A C30A C25A 178.9(6)
O1A C25A C30A C29A -174.6(6)
C26A C25A C30A C29A 0.8(9)
O1A C25A C30A F4A 4.1(8)
C26A C25A C30A F4A 179.6(5)
C26A C25A O1A Ir1 38.4(14)
C30A C25A O1A Ir1 -146.6(9)
C1 Ir1 O1A C25A 148.2(10)
O1B Ir1 O1A C25A -37.2(10)
P1 Ir1 O1A C25A -129.0(12)
P2 Ir1 O1A C25A 52.6(12)
O1B C25B C26B F1B -2.5(7)
C30B C25B C26B F1B 179.8(5)
O1B C25B C26B C27B 178.8(8)
C30B C25B C26B C27B 1.1(10)
F1B C26B C27B C28B 177.8(13)
C25B C26B C27B C28B -3.5(19)
F1B C26B C27B F2B 2.4(14)
C25B C26B C27B F2B -178.9(8)
F2B C27B C28B C29B 179.2(12)
C26B C27B C28B C29B 4(2)
C27B C28B C29B F3B 178.3(12)
C27B C28B C29B C30B -2(2)
F3B C29B C30B F4B 0.0(10)
C28B C29B C30B F4B -179.6(11)
F3B C29B C30B C25B 179.7(6)
C28B C29B C30B C25B 0.1(15)
O1B C25B C30B F4B 2.7(9)
C26B C25B C30B F4B -179.9(5)
O1B C25B C30B C29B -177.0(6)
C26B C25B C30B C29B 0.4(9)
C30B C25B O1B Ir1 -20.4(10)
C26B C25B O1B Ir1 162.3(5)
C1 Ir1 O1B C25B -176.1(7)
O1A Ir1 O1B C25B 20.3(6)
P1 Ir1 O1B C25B 111.5(6)
P2 Ir1 O1B C25B -75.3(6)
